data_7210433
loop_
_publ_author_name
'Aaker\"oy, Christer B.'
'Epa, Kanishka N.'
'Forbes, Safiyyah'
'Desper, John'

_publ_section_title
;
 Competing hydrogen-bond donors: phenols vs. cyanooximes
;
_journal_issue 30
_journal_name_full CrystEngComm
_journal_page_first 5946
_journal_paper_doi 10.1039/c3ce41023d
_journal_volume 15
_journal_year 2013
_chemical_formula_moiety '(C8 H6 N2 O2) (C15 H13 N3)'
_chemical_formula_sum 'C23 H19 N5 O2'
_chemical_formula_weight 397.43
_space_group_IT_number 14
_symmetry_cell_setting monoclinic
_symmetry_Int_Tables_number 14
_symmetry_space_group_name_Hall '-P 2yn'
_symmetry_space_group_name_H-M 'P 1 21/n 1'
_atom_sites_solution_hydrogens geom
_atom_sites_solution_primary direct
_atom_sites_solution_secondary difmap
_audit_creation_method SHELXL-97
_cell_angle_alpha 90.00
_cell_angle_beta 105.563(3)
_cell_angle_gamma 90.00
_cell_formula_units_Z 4
_cell_length_a 12.1479(8)
_cell_length_b 12.4551(9)
_cell_length_c 13.6598(10)
_cell_measurement_temperature 120(2)
_cell_volume 1991.0(2)
_computing_structure_refinement 'SHELXL-97 (Sheldrick, 2008)'
_computing_structure_solution 'SHELXS-97 (Sheldrick, 2008)'
_diffrn_ambient_temperature 120(2)
_diffrn_measured_fraction_theta_full 0.903
_diffrn_measured_fraction_theta_max 0.904
_diffrn_radiation_monochromator graphite
_diffrn_radiation_type CuK\a
_diffrn_radiation_wavelength 1.54178
_diffrn_reflns_av_R_equivalents 0.0698
_diffrn_reflns_av_sigmaI/netI 0.1086
_diffrn_reflns_limit_h_max 14
_diffrn_reflns_limit_h_min -14
_diffrn_reflns_limit_k_max 14
_diffrn_reflns_limit_k_min -10
_diffrn_reflns_limit_l_max 16
_diffrn_reflns_limit_l_min -16
_diffrn_reflns_number 8390
_diffrn_reflns_theta_full 69.60
_diffrn_reflns_theta_max 69.60
_diffrn_reflns_theta_min 4.33
_diffrn_source 'fine-focus sealed tube'
_exptl_absorpt_coefficient_mu 0.714
_exptl_absorpt_correction_T_max 0.9067
_exptl_absorpt_correction_T_min 0.8361
_exptl_crystal_density_diffrn 1.326
_exptl_crystal_density_method 'not measured'
_exptl_crystal_F_000 832
_exptl_crystal_size_max 0.26
_exptl_crystal_size_mid 0.22
_exptl_crystal_size_min 0.14
_refine_diff_density_max 0.254
_refine_diff_density_min -0.277
_refine_diff_density_rms 0.070
_refine_ls_extinction_method none
_refine_ls_goodness_of_fit_ref 1.087
_refine_ls_hydrogen_treatment mixed
_refine_ls_matrix_type full
_refine_ls_number_parameters 277
_refine_ls_number_reflns 3387
_refine_ls_number_restraints 0
_refine_ls_restrained_S_all 1.087
_refine_ls_R_factor_all 0.0936
_refine_ls_R_factor_gt 0.0394
_refine_ls_shift/su_max 0.000
_refine_ls_shift/su_mean 0.000
_refine_ls_structure_factor_coef Fsqd
_refine_ls_weighting_details 'calc w=1/[\s^2^(Fo^2^)+(0.1000P)^2^+0.0000P] where P=(Fo^2^+2Fc^2^)/3'
_refine_ls_weighting_scheme calc
_refine_ls_wR_factor_gt 0.1298
_refine_ls_wR_factor_ref 0.1405
_reflns_number_gt 2856
_reflns_number_total 3387
_reflns_threshold_expression >2sigma(I)
_cod_data_source_file c3ce41023d.txt
_cod_data_source_block PhOx:4
_cod_original_sg_symbol_H-M 'P 21/n'
_cod_database_code 7210433

loop_
_symmetry_equiv_pos_as_xyz
'x, y, z'
'-x+1/2, y+1/2, -z+1/2'
'-x, -y, -z'
'x-1/2, -y-1/2, z-1/2'

loop_
_atom_site_label
_atom_site_type_symbol
_atom_site_fract_x
_atom_site_fract_y
_atom_site_fract_z
_atom_site_U_iso_or_equiv
_atom_site_adp_type
_atom_site_occupancy
_atom_site_symmetry_multiplicity
_atom_site_calc_flag
_atom_site_refinement_flags
N11 N -0.07455(9) 0.20302(10) 0.36430(8) 0.0232(3) Uani 1 1 d .
C12 C 0.02682(10) 0.14944(12) 0.39256(10) 0.0229(3) Uani 1 1 d .
N13 N 0.10764(9) 0.21212(11) 0.44931(9) 0.0268(3) Uani 1 1 d .
C14 C 0.05585(12) 0.30857(13) 0.45766(11) 0.0298(3) Uani 1 1 d .
H14 H 0.0931 0.3691 0.4943 0.036 Uiso 1 1 calc R
C15 C -0.05625(12) 0.30448(13) 0.40589(11) 0.0291(3) Uani 1 1 d .
H15 H -0.1111 0.3603 0.3996 0.035 Uiso 1 1 calc R
N21 N -0.46516(9) 0.06115(11) 0.28665(9) 0.0278(3) Uani 1 1 d .
C22 C -0.37117(11) 0.09259(12) 0.26115(10) 0.0251(3) Uani 1 1 d .
H22 H -0.3713 0.0878 0.1917 0.030 Uiso 1 1 calc R
C23 C -0.27400(10) 0.13159(12) 0.32945(10) 0.0230(3) Uani 1 1 d .
C24 C -0.27260(12) 0.13577(13) 0.43155(10) 0.0273(3) Uani 1 1 d .
H24 H -0.2071 0.1608 0.4813 0.033 Uiso 1 1 calc R
C25 C -0.36977(12) 0.10231(13) 0.45914(11) 0.0303(3) Uani 1 1 d .
H25 H -0.3710 0.1037 0.5284 0.036 Uiso 1 1 calc R
C26 C -0.46316(11) 0.06755(13) 0.38561(11) 0.0288(3) Uani 1 1 d .
H26 H -0.5295 0.0470 0.4052 0.035 Uiso 1 1 calc R
C27 C -0.17761(10) 0.17034(12) 0.28763(10) 0.0257(3) Uani 1 1 d .
H27A H -0.1574 0.1122 0.2462 0.031 Uiso 1 1 calc R
H27B H -0.2054 0.2320 0.2419 0.031 Uiso 1 1 calc R
C31 C 0.04509(11) 0.03973(12) 0.36159(9) 0.0247(3) Uani 1 1 d .
C32 C -0.03140(12) -0.04304(13) 0.36453(10) 0.0287(3) Uani 1 1 d .
H32 H -0.0968 -0.0290 0.3881 0.034 Uiso 1 1 calc R
C33 C -0.01239(13) -0.14547(14) 0.33333(11) 0.0352(4) Uani 1 1 d .
H33 H -0.0648 -0.2014 0.3358 0.042 Uiso 1 1 calc R
C34 C 0.08264(15) -0.16719(14) 0.29839(11) 0.0376(4) Uani 1 1 d .
H34 H 0.0949 -0.2374 0.2762 0.045 Uiso 1 1 calc R
C35 C 0.15968(13) -0.08532(15) 0.29611(11) 0.0352(4) Uani 1 1 d .
H35 H 0.2248 -0.0997 0.2723 0.042 Uiso 1 1 calc R
C36 C 0.14207(11) 0.01697(13) 0.32829(10) 0.0292(3) Uani 1 1 d .
H36 H 0.1960 0.0721 0.3278 0.035 Uiso 1 1 calc R
C41 C 0.58707(10) 0.34104(11) 0.56768(10) 0.0229(3) Uani 1 1 d .
C42 C 0.48799(11) 0.34385(13) 0.48714(10) 0.0263(3) Uani 1 1 d .
H42 H 0.4860 0.3868 0.4292 0.032 Uiso 1 1 calc R
C43 C 0.39252(11) 0.28469(13) 0.49083(10) 0.0274(3) Uani 1 1 d .
H43 H 0.3254 0.2876 0.4358 0.033 Uiso 1 1 calc R
C44 C 0.39477(10) 0.22096(12) 0.57513(10) 0.0248(3) Uani 1 1 d .
O44 O 0.30412(8) 0.16219(10) 0.58427(8) 0.0305(3) Uani 1 1 d .
H44 H 0.2342(15) 0.1787(16) 0.5261(14) 0.037 Uiso 1 1 d .
C45 C 0.49418(11) 0.21624(12) 0.65548(10) 0.0247(3) Uani 1 1 d .
H45 H 0.4967 0.1718 0.7126 0.030 Uiso 1 1 calc R
C46 C 0.58873(10) 0.27615(12) 0.65192(10) 0.0241(3) Uani 1 1 d .
H46 H 0.6556 0.2733 0.7072 0.029 Uiso 1 1 calc R
C47 C 0.68891(10) 0.40317(12) 0.56396(10) 0.0243(3) Uani 1 1 d .
N47 N 0.77359(9) 0.41387(11) 0.64379(9) 0.0280(3) Uani 1 1 d .
O47 O 0.86050(8) 0.47475(10) 0.62522(8) 0.0343(3) Uani 1 1 d .
H47 H 0.9215(15) 0.4627(18) 0.6853(14) 0.041 Uiso 1 1 d .
C48 C 0.69527(10) 0.44907(13) 0.46811(11) 0.0285(3) Uani 1 1 d .
N48 N 0.70449(11) 0.48254(14) 0.39256(10) 0.0409(4) Uani 1 1 d .

loop_
_atom_site_aniso_label
_atom_site_aniso_U_11
_atom_site_aniso_U_22
_atom_site_aniso_U_33
_atom_site_aniso_U_23
_atom_site_aniso_U_13
_atom_site_aniso_U_12
N11 0.0199(5) 0.0239(7) 0.0265(5) -0.0012(4) 0.0074(4) -0.0014(4)
C12 0.0200(6) 0.0252(8) 0.0243(6) 0.0012(5) 0.0074(5) -0.0022(5)
N13 0.0235(5) 0.0267(8) 0.0293(6) -0.0019(5) 0.0057(4) -0.0051(4)
C14 0.0312(7) 0.0270(9) 0.0320(7) -0.0050(6) 0.0098(6) -0.0069(6)
C15 0.0312(7) 0.0258(8) 0.0331(7) -0.0011(6) 0.0136(6) 0.0008(5)
N21 0.0211(5) 0.0276(8) 0.0330(6) 0.0020(5) 0.0043(5) 0.0009(4)
C22 0.0218(6) 0.0272(8) 0.0258(6) 0.0017(5) 0.0053(5) 0.0021(5)
C23 0.0208(6) 0.0232(8) 0.0251(6) 0.0014(5) 0.0066(5) 0.0027(5)
C24 0.0269(7) 0.0290(9) 0.0266(7) -0.0032(5) 0.0083(5) -0.0022(5)
C25 0.0333(7) 0.0305(9) 0.0314(7) -0.0034(6) 0.0163(6) -0.0031(6)
C26 0.0247(6) 0.0261(8) 0.0391(8) 0.0008(6) 0.0145(6) 0.0006(5)
C27 0.0211(6) 0.0315(9) 0.0237(6) 0.0015(5) 0.0046(5) -0.0013(5)
C31 0.0251(6) 0.0267(9) 0.0208(6) 0.0015(5) 0.0036(5) 0.0008(5)
C32 0.0285(7) 0.0280(9) 0.0281(6) 0.0014(5) 0.0051(5) -0.0023(5)
C33 0.0432(8) 0.0292(10) 0.0295(7) 0.0004(6) 0.0037(6) -0.0048(6)
C34 0.0534(9) 0.0267(10) 0.0302(7) -0.0019(6) 0.0067(7) 0.0090(7)
C35 0.0382(8) 0.0369(10) 0.0307(7) 0.0040(6) 0.0093(6) 0.0132(6)
C36 0.0269(7) 0.0319(9) 0.0290(7) 0.0046(6) 0.0076(6) 0.0049(5)
C41 0.0208(6) 0.0226(8) 0.0256(6) -0.0015(5) 0.0069(5) 0.0012(5)
C42 0.0244(6) 0.0298(8) 0.0244(6) 0.0015(5) 0.0061(5) 0.0019(5)
C43 0.0218(6) 0.0319(9) 0.0261(6) -0.0003(6) 0.0024(5) 0.0009(5)
C44 0.0209(6) 0.0249(8) 0.0291(7) -0.0046(5) 0.0079(5) -0.0011(5)
O44 0.0226(5) 0.0328(7) 0.0359(6) 0.0000(4) 0.0077(4) -0.0062(4)
C45 0.0262(6) 0.0240(8) 0.0246(6) -0.0010(5) 0.0082(5) 0.0012(5)
C46 0.0216(6) 0.0252(8) 0.0250(6) -0.0013(5) 0.0055(5) 0.0025(5)
C47 0.0207(6) 0.0246(8) 0.0276(6) 0.0019(5) 0.0065(5) 0.0030(5)
N47 0.0199(5) 0.0295(8) 0.0350(6) 0.0032(5) 0.0080(5) -0.0008(4)
O47 0.0210(5) 0.0412(8) 0.0388(6) 0.0082(5) 0.0048(4) -0.0069(4)
C48 0.0197(6) 0.0312(9) 0.0337(7) 0.0055(6) 0.0057(5) 0.0018(5)
N48 0.0335(7) 0.0504(10) 0.0394(7) 0.0146(7) 0.0108(6) 0.0015(6)

loop_
_atom_type_symbol
_atom_type_description
_atom_type_scat_dispersion_real
_atom_type_scat_dispersion_imag
_atom_type_scat_source
C C 0.0181 0.0091 'International Tables Vol C Tables 4.2.6.8 and 6.1.1.4'
H H 0.0000 0.0000 'International Tables Vol C Tables 4.2.6.8 and 6.1.1.4'
N N 0.0311 0.0180 'International Tables Vol C Tables 4.2.6.8 and 6.1.1.4'
O O 0.0492 0.0322 'International Tables Vol C Tables 4.2.6.8 and 6.1.1.4'

loop_
_geom_angle_atom_site_label_1
_geom_angle_atom_site_label_2
_geom_angle_atom_site_label_3
_geom_angle
C12 N11 C15 107.37(11)
C12 N11 C27 127.12(12)
C15 N11 C27 124.34(12)
N13 C12 N11 110.35(13)
N13 C12 C31 124.82(12)
N11 C12 C31 124.79(12)
C12 N13 C14 106.18(12)
C15 C14 N13 109.97(13)
C15 C14 H14 125.0
N13 C14 H14 125.0
C14 C15 N11 106.12(13)
C14 C15 H15 126.9
N11 C15 H15 126.9
C22 N21 C26 117.17(12)
N21 C22 C23 124.13(12)
N21 C22 H22 117.9
C23 C22 H22 117.9
C22 C23 C24 117.94(12)
C22 C23 C27 117.70(11)
C24 C23 C27 124.33(12)
C23 C24 C25 118.41(13)
C23 C24 H24 120.8
C25 C24 H24 120.8
C26 C25 C24 119.41(12)
C26 C25 H25 120.3
C24 C25 H25 120.3
N21 C26 C25 122.90(11)
N21 C26 H26 118.5
C25 C26 H26 118.5
N11 C27 C23 114.85(11)
N11 C27 H27A 108.6
C23 C27 H27A 108.6
N11 C27 H27B 108.6
C23 C27 H27B 108.6
H27A C27 H27B 107.5
C32 C31 C36 118.96(14)
C32 C31 C12 121.81(12)
C36 C31 C12 119.22(13)
C33 C32 C31 120.31(13)
C33 C32 H32 119.8
C31 C32 H32 119.8
C32 C33 C34 120.54(15)
C32 C33 H33 119.7
C34 C33 H33 119.7
C33 C34 C35 119.43(15)
C33 C34 H34 120.3
C35 C34 H34 120.3
C36 C35 C34 120.41(14)
C36 C35 H35 119.8
C34 C35 H35 119.8
C35 C36 C31 120.32(14)
C35 C36 H36 119.8
C31 C36 H36 119.8
C42 C41 C46 118.73(12)
C42 C41 C47 120.97(12)
C46 C41 C47 120.30(12)
C43 C42 C41 120.72(13)
C43 C42 H42 119.6
C41 C42 H42 119.6
C42 C43 C44 120.12(12)
C42 C43 H43 119.9
C44 C43 H43 119.9
O44 C44 C43 123.20(12)
O44 C44 C45 117.18(12)
C43 C44 C45 119.62(12)
C44 O44 H44 110.4(10)
C46 C45 C44 120.05(13)
C46 C45 H45 120.0
C44 C45 H45 120.0
C45 C46 C41 120.75(12)
C45 C46 H46 119.6
C41 C46 H46 119.6
N47 C47 C48 119.95(12)
N47 C47 C41 120.82(12)
C48 C47 C41 119.19(11)
C47 N47 O47 112.21(11)
N47 O47 H47 102.2(12)
N48 C48 C47 176.94(16)

loop_
_geom_bond_atom_site_label_1
_geom_bond_atom_site_label_2
_geom_bond_distance
N11 C12 1.3623(17)
N11 C15 1.379(2)
N11 C27 1.4581(17)
C12 N13 1.3288(18)
C12 C31 1.465(2)
N13 C14 1.3750(19)
C14 C15 1.357(2)
C14 H14 0.9500
C15 H15 0.9500
N21 C22 1.3385(17)
N21 C26 1.3479(19)
C22 C23 1.3816(19)
C22 H22 0.9500
C23 C24 1.3911(18)
C23 C27 1.5131(16)
C24 C25 1.3956(19)
C24 H24 0.9500
C25 C26 1.368(2)
C25 H25 0.9500
C26 H26 0.9500
C27 H27A 0.9900
C27 H27B 0.9900
C31 C32 1.396(2)
C31 C36 1.4010(18)
C32 C33 1.384(2)
C32 H32 0.9500
C33 C34 1.389(2)
C33 H33 0.9500
C34 C35 1.390(2)
C34 H34 0.9500
C35 C36 1.383(2)
C35 H35 0.9500
C36 H36 0.9500
C41 C42 1.3963(19)
C41 C46 1.4020(18)
C41 C47 1.4716(17)
C42 C43 1.386(2)
C42 H42 0.9500
C43 C44 1.393(2)
C43 H43 0.9500
C44 O44 1.3558(16)
C44 C45 1.398(2)
O44 H44 1.016(19)
C45 C46 1.3813(19)
C45 H45 0.9500
C46 H46 0.9500
C47 N47 1.2897(17)
C47 C48 1.4496(18)
N47 O47 1.3776(15)
O47 H47 0.959(19)
C48 N48 1.146(2)

loop_
_geom_hbond_atom_site_label_D
_geom_hbond_atom_site_label_H
_geom_hbond_atom_site_label_A
_geom_hbond_distance_DH
_geom_hbond_distance_HA
_geom_hbond_distance_DA
_geom_hbond_angle_DHA
_geom_hbond_site_symmetry_A
O44 H44 N13 1.016(19) 1.665(19) 2.6685(16) 168.5(16) .
O47 H47 N21 0.959(19) 1.70(2) 2.6536(16) 176.3(16) 4_766

loop_
_geom_torsion_atom_site_label_1
_geom_torsion_atom_site_label_2
_geom_torsion_atom_site_label_3
_geom_torsion_atom_site_label_4
_geom_torsion
C15 N11 C12 N13 -0.22(14)
C27 N11 C12 N13 167.77(11)
C15 N11 C12 C31 -178.08(11)
C27 N11 C12 C31 -10.1(2)
N11 C12 N13 C14 0.20(14)
C31 C12 N13 C14 178.06(12)
C12 N13 C14 C15 -0.11(15)
N13 C14 C15 N11 -0.02(15)
C12 N11 C15 C14 0.14(14)
C27 N11 C15 C14 -168.26(11)
C26 N21 C22 C23 -0.6(2)
N21 C22 C23 C24 1.8(2)
N21 C22 C23 C27 -176.24(13)
C22 C23 C24 C25 -1.1(2)
C27 C23 C24 C25 176.76(14)
C23 C24 C25 C26 -0.6(2)
C22 N21 C26 C25 -1.3(2)
C24 C25 C26 N21 1.8(2)
C12 N11 C27 C23 107.33(14)
C15 N11 C27 C23 -86.59(16)
C22 C23 C27 N11 -175.69(12)
C24 C23 C27 N11 6.4(2)
N13 C12 C31 C32 136.92(14)
N11 C12 C31 C32 -45.52(19)
N13 C12 C31 C36 -42.92(19)
N11 C12 C31 C36 134.64(13)
C36 C31 C32 C33 -1.1(2)
C12 C31 C32 C33 179.07(13)
C31 C32 C33 C34 -0.2(2)
C32 C33 C34 C35 0.8(2)
C33 C34 C35 C36 0.0(2)
C34 C35 C36 C31 -1.3(2)
C32 C31 C36 C35 1.9(2)
C12 C31 C36 C35 -178.29(12)
C46 C41 C42 C43 0.8(2)
C47 C41 C42 C43 179.64(13)
C41 C42 C43 C44 -0.4(2)
C42 C43 C44 O44 179.15(13)
C42 C43 C44 C45 -0.6(2)
O44 C44 C45 C46 -178.52(12)
C43 C44 C45 C46 1.2(2)
C44 C45 C46 C41 -0.9(2)
C42 C41 C46 C45 -0.1(2)
C47 C41 C46 C45 -179.00(12)
C42 C41 C47 N47 169.23(13)
C46 C41 C47 N47 -11.9(2)
C42 C41 C47 C48 -13.2(2)
C46 C41 C47 C48 165.63(13)
C48 C47 N47 O47 2.57(19)
C41 C47 N47 O47 -179.88(12)
N47 C47 C48 N48 60(3)
C41 C47 C48 N48 -118(3)
